data_7217462
loop_
_publ_author_name
'Yang, Donghui'
'Liang, Yanfen'
'Ma, Pengtao'
'Li, Suzhi'
'Wang, Jingping'
'Niu, Jingyang'

_publ_section_title
;
 Self assembly of carboxylate/alcoholate functionalized ring-shape
 phosphomolybdates
;
_journal_issue 34
_journal_name_full CrystEngComm
_journal_page_first 8041
_journal_paper_doi 10.1039/C4CE00580E
_journal_volume 16
_journal_year 2014
_chemical_formula_sum 'C12 H66 Mo12 N10 O60 P2'
_chemical_formula_weight 2523.95
_chemical_name_systematic
;
 ?
;
_space_group_IT_number 11
_symmetry_cell_setting monoclinic
_symmetry_space_group_name_Hall '-P 2yb'
_symmetry_space_group_name_H-M 'P 1 21/m 1'
_atom_sites_solution_hydrogens geom
_atom_sites_solution_primary direct
_atom_sites_solution_secondary difmap
_audit_creation_method SHELXL-97
_cell_angle_alpha 90.00
_cell_angle_beta 117.472(6)
_cell_angle_gamma 90.00
_cell_formula_units_Z 2
_cell_length_a 15.184(6)
_cell_length_b 17.929(7)
_cell_length_c 16.115(6)
_cell_measurement_reflns_used 2126
_cell_measurement_temperature 296(2)
_cell_measurement_theta_max 22.04
_cell_measurement_theta_min 2.73
_cell_volume 3892(3)
_computing_cell_refinement 'Bruker SMART'
_computing_data_collection 'Bruker SMART'
_computing_data_reduction 'Bruker SAINT'
_computing_molecular_graphics 'Bruker SHELXTL'
_computing_publication_material 'Bruker SHELXTL'
_computing_structure_refinement 'SHELXL-97 (Sheldrick, 1997)'
_computing_structure_solution 'SHELXS-97 (Sheldrick, 1990)'
_diffrn_ambient_temperature 296(2)
_diffrn_measured_fraction_theta_full 0.988
_diffrn_measured_fraction_theta_max 0.988
_diffrn_measurement_device_type 'CCD area detector'
_diffrn_measurement_method 'phi and omega scans'
_diffrn_radiation_monochromator graphite
_diffrn_radiation_source 'fine-focus sealed tube'
_diffrn_radiation_type MoK\a
_diffrn_radiation_wavelength 0.71073
_diffrn_reflns_av_R_equivalents 0.0651
_diffrn_reflns_av_sigmaI/netI 0.0830
_diffrn_reflns_limit_h_max 18
_diffrn_reflns_limit_h_min -16
_diffrn_reflns_limit_k_max 14
_diffrn_reflns_limit_k_min -21
_diffrn_reflns_limit_l_max 19
_diffrn_reflns_limit_l_min -19
_diffrn_reflns_number 19556
_diffrn_reflns_theta_full 25.00
_diffrn_reflns_theta_max 25.00
_diffrn_reflns_theta_min 1.42
_exptl_absorpt_coefficient_mu 2.011
_exptl_absorpt_correction_T_max 0.7660
_exptl_absorpt_correction_T_min 0.4329
_exptl_absorpt_correction_type multi-scan
_exptl_absorpt_process_details SADABS
_exptl_crystal_colour colorless
_exptl_crystal_density_diffrn 2.152
_exptl_crystal_density_method 'not measured'
_exptl_crystal_description rod
_exptl_crystal_F_000 2440
_exptl_crystal_size_max 0.50
_exptl_crystal_size_mid 0.17
_exptl_crystal_size_min 0.14
_refine_diff_density_max 2.267
_refine_diff_density_min -1.286
_refine_diff_density_rms 0.319
_refine_ls_extinction_method none
_refine_ls_goodness_of_fit_ref 1.043
_refine_ls_hydrogen_treatment constr
_refine_ls_matrix_type full
_refine_ls_number_parameters 502
_refine_ls_number_reflns 7010
_refine_ls_number_restraints 18
_refine_ls_restrained_S_all 1.043
_refine_ls_R_factor_all 0.1559
_refine_ls_R_factor_gt 0.1098
_refine_ls_shift/su_max 0.000
_refine_ls_shift/su_mean 0.000
_refine_ls_structure_factor_coef Fsqd
_refine_ls_weighting_details 'calc w=1/[\s^2^(Fo^2^)+(0.1637P)^2^+113.1657P] where P=(Fo^2^+2Fc^2^)/3'
_refine_ls_weighting_scheme calc
_refine_ls_wR_factor_gt 0.3193
_refine_ls_wR_factor_ref 0.3417
_reflns_number_gt 4126
_reflns_number_total 7010
_reflns_threshold_expression >2sigma(I)
_cod_duplicate_entry 7216649
_cod_data_source_file c4ce00580e2.cif
_cod_data_source_block njy1
_cod_depositor_comments
;
The following automatic conversions were performed:

'_symmetry_cell_setting' value 'Monoclinic' changed to 'monoclinic'
according to
/usr/data/users/saulius/crontab/automatic-downloads/current/RSC/lib/dictionaries/cif_core.dic
dictionary named 'cif_core.dic' version 2.4.2 from
2011-04-26.

'_exptl_absorpt_correction_type' value 'Multi-scan'
changed to 'multi-scan' according to
/usr/data/users/saulius/crontab/automatic-downloads/current/RSC/lib/dictionaries/cif_core.dic
dictionary named 'cif_core.dic' version 2.4.2 from 2011-04-26.

Automatic conversion script
Id: cif_fix_values 2281 2013-09-26 08:29:07Z andrius 
;
_cod_original_cell_volume 3893(3)
_cod_original_sg_symbol_H-M P2(1)/m
_cod_database_code 7217462

loop_
_symmetry_equiv_pos_as_xyz
'x, y, z'
'-x, y+1/2, -z'
'-x, -y, -z'
'x, -y-1/2, z'

loop_
_atom_site_label
_atom_site_type_symbol
_atom_site_fract_x
_atom_site_fract_y
_atom_site_fract_z
_atom_site_U_iso_or_equiv
_atom_site_adp_type
_atom_site_occupancy
_atom_site_symmetry_multiplicity
_atom_site_calc_flag
_atom_site_refinement_flags
Mo1 Mo 0.06934(12) 0.34397(9) 0.36854(11) 0.0401(5) Uani 1 1 d .
Mo2 Mo 0.30187(12) 0.44264(9) 0.47878(12) 0.0411(5) Uani 1 1 d .
Mo3 Mo 0.51908(12) 0.34954(9) 0.59480(12) 0.0397(5) Uani 1 1 d .
Mo4 Mo 0.56105(13) 0.35090(11) 1.18054(12) 0.0482(5) Uani 1 1 d .
Mo5 Mo 0.34386(14) 0.44346(11) 1.07658(13) 0.0530(5) Uani 1 1 d .
Mo6 Mo 0.11182(13) 0.34367(12) 0.95931(14) 0.0564(6) Uani 1 1 d .
P1 P 0.2932(5) 0.2500 0.5040(4) 0.0313(13) Uani 1 2 d S
P2 P 0.3401(5) 0.2500 1.0503(5) 0.0403(16) Uani 1 2 d S
O1 O 0.0885(10) 0.3513(7) 0.2716(9) 0.045(3) Uani 1 1 d .
O2 O -0.0298(11) 0.4006(8) 0.3453(9) 0.055(4) Uani 1 1 d .
O3 O -0.0008(12) 0.2500 0.3318(10) 0.038(4) Uani 1 2 d S
O4 O 0.0685(9) 0.3165(8) 0.5049(8) 0.045(3) Uani 1 1 d .
O5 O 0.1770(9) 0.4024(7) 0.4539(8) 0.039(3) Uani 1 1 d .
O6 O 0.1900(12) 0.2500 0.4233(11) 0.036(4) Uani 1 2 d S
O7 O 0.2855(12) 0.5348(8) 0.4927(11) 0.070(4) Uani 1 1 d .
O8 O 0.2919(9) 0.4356(7) 0.3653(9) 0.045(3) Uani 1 1 d .
O9 O 0.4465(10) 0.4397(6) 0.5465(8) 0.043(3) Uani 1 1 d .
O10 O 0.3173(8) 0.4306(7) 0.6228(8) 0.037(3) Uani 1 1 d .
O11 O 0.3515(9) 0.3190(6) 0.5063(8) 0.039(3) Uani 1 1 d .
O12 O 0.5404(10) 0.3313(8) 0.5007(11) 0.057(4) Uani 1 1 d .
O13 O 0.6291(10) 0.3853(8) 0.6769(9) 0.057(4) Uani 1 1 d .
O14 O 0.5247(12) 0.2500 0.6381(12) 0.039(4) Uani 1 2 d S
O15 O 0.4683(12) 0.3643(7) 0.7028(9) 0.052(4) Uani 1 1 d U
O16 O 0.6777(12) 0.3873(10) 1.2078(13) 0.082(5) Uani 1 1 d .
O17 O 0.5744(14) 0.2500 1.1544(12) 0.047(5) Uani 1 2 d S
O18 O 0.5653(10) 0.3374(10) 1.2894(10) 0.064(4) Uani 1 1 d .
O19 O 0.4846(10) 0.4396(8) 1.1524(9) 0.056(4) Uani 1 1 d .
O20 O 0.5312(9) 0.3570(7) 1.0339(8) 0.040(3) Uani 1 1 d .
O21 O 0.3912(9) 0.3198(8) 1.1045(8) 0.048(3) Uani 1 1 d .
O22 O 0.3123(13) 0.4424(10) 1.1661(12) 0.077(5) Uani 1 1 d .
O23 O 0.3260(12) 0.5353(9) 1.0416(12) 0.075(5) Uani 1 1 d .
O24 O 0.3789(11) 0.4238(8) 0.9576(10) 0.057(4) Uani 1 1 d .
O25 O 0.2238(10) 0.4021(8) 0.9812(9) 0.051(3) Uani 1 1 d .
O26 O 0.0198(11) 0.4016(11) 0.8875(13) 0.094(6) Uani 1 1 d .
O27 O 0.0402(13) 0.2500 0.9250(15) 0.061(6) Uani 1 2 d S
O28 O 0.1124(10) 0.3532(9) 1.0667(11) 0.066(4) Uani 1 1 d .
O29 O 0.1326(12) 0.3154(11) 0.8338(10) 0.075(5) Uani 1 1 d .
O30 O 0.2281(12) 0.2500 1.0257(11) 0.044(4) Uani 1 2 d S
C1 C 0.0671(18) 0.2500 0.5412(16) 0.055(8) Uani 1 2 d SD
C2 C 0.052(2) 0.2500 0.6252(16) 0.063(8) Uani 1 2 d SDU
H2A H 0.0141 0.2938 0.6244 0.075 Uiso 0.50 1 calc PR
H2B H 0.0141 0.2062 0.6244 0.075 Uiso 0.50 1 calc PR
C3 C 0.147(2) 0.2500 0.7117(16) 0.090(13) Uani 1 2 d SD
H3A H 0.1846 0.2064 0.7107 0.108 Uiso 0.50 1 calc PR
H3B H 0.1846 0.2936 0.7107 0.108 Uiso 0.50 1 calc PR
C4 C 0.142(2) 0.2500 0.8009(18) 0.077(12) Uani 1 2 d SD
C5 C 0.3909(17) 0.3988(12) 0.6990(13) 0.055(6) Uani 1 1 d D
C6 C 0.3775(14) 0.4074(11) 0.7840(9) 0.056(6) Uani 1 1 d D
H6A H 0.3723 0.4601 0.7947 0.067 Uiso 1 1 calc R
H6B H 0.3156 0.3838 0.7731 0.067 Uiso 1 1 calc R
C7 C 0.4590(17) 0.3748(13) 0.8687(11) 0.070(7) Uani 1 1 d D
H7A H 0.5209 0.3965 0.8766 0.084 Uiso 1 1 calc R
H7B H 0.4618 0.3218 0.8580 0.084 Uiso 1 1 calc R
C8 C 0.454(2) 0.3842(13) 0.9573(14) 0.063(6) Uani 1 1 d D
N1 N 0.4133(18) 0.2500 0.3243(16) 0.056(7) Uani 1 2 d S
N2 N 0.2126(18) 0.2500 0.223(2) 0.064(7) Uani 1 2 d S
N3 N 0.4661(13) 0.4335(9) 0.3496(12) 0.053(4) Uani 1 1 d .
N4 N 0.144(2) 0.4916(16) 0.1900(19) 0.111(10) Uani 1 1 d .
N5 N 0.657(2) 0.2500 0.011(2) 0.095(11) Uani 1 2 d S
N6 N 0.649(3) 0.2500 0.8410(19) 0.118(15) Uani 1 2 d S
N7 N 0.207(3) 0.6138(17) 0.110(2) 0.049(8) Uani 0.50 1 d P
N8 N 0.141(3) 0.462(2) 0.619(3) 0.065(11) Uani 0.50 1 d P
O1W O 0.180(3) 0.502(3) 0.820(3) 0.106(16) Uani 0.50 1 d P
O2W O 0.085(3) 0.591(3) -0.091(3) 0.105(14) Uani 0.50 1 d P
O3W O 0.700(3) 0.2500 1.469(4) 0.10(2) Uani 0.50 2 d SP
O4W O -0.056(4) 0.435(3) 0.685(3) 0.14(2) Uani 0.50 1 d P
O5W O -0.152(3) 0.2500 0.791(3) 0.086(16) Uani 0.50 2 d SP
O6W O -0.172(3) 0.2500 0.341(5) 0.13(3) Uani 0.50 2 d SP
O7W O 0.202(3) 0.653(3) 0.356(3) 0.14(2) Uani 0.50 1 d P
O8W O -0.192(5) 0.371(4) 0.417(4) 0.08(2) Uani 0.25 1 d P

loop_
_atom_site_aniso_label
_atom_site_aniso_U_11
_atom_site_aniso_U_22
_atom_site_aniso_U_33
_atom_site_aniso_U_23
_atom_site_aniso_U_13
_atom_site_aniso_U_12
Mo1 0.0377(9) 0.0486(10) 0.0318(9) 0.0030(7) 0.0141(7) 0.0075(7)
Mo2 0.0450(10) 0.0369(9) 0.0407(10) 0.0028(7) 0.0191(8) 0.0020(7)
Mo3 0.0426(10) 0.0399(9) 0.0363(9) -0.0015(7) 0.0181(8) -0.0053(7)
Mo4 0.0387(10) 0.0700(12) 0.0321(9) -0.0097(8) 0.0132(8) -0.0029(8)
Mo5 0.0501(11) 0.0667(13) 0.0392(10) -0.0028(8) 0.0183(9) 0.0075(9)
Mo6 0.0345(10) 0.0862(15) 0.0459(11) 0.0115(10) 0.0163(8) 0.0108(9)
P1 0.034(3) 0.029(3) 0.028(3) 0.000 0.012(3) 0.000
P2 0.028(3) 0.067(5) 0.027(3) 0.000 0.014(3) 0.000
O1 0.049(8) 0.046(8) 0.040(8) 0.012(6) 0.020(6) 0.020(6)
O2 0.060(9) 0.059(9) 0.041(8) 0.009(7) 0.019(7) 0.024(7)
O3 0.037(9) 0.059(11) 0.014(8) 0.000 0.008(7) 0.000
O4 0.036(7) 0.076(9) 0.024(6) 0.010(6) 0.016(6) 0.008(6)
O5 0.045(7) 0.046(7) 0.030(6) 0.004(5) 0.022(6) 0.003(6)
O6 0.034(9) 0.042(10) 0.033(9) 0.000 0.015(8) 0.000
O7 0.084(11) 0.040(8) 0.074(11) -0.006(7) 0.026(9) 0.000(8)
O8 0.039(7) 0.048(8) 0.041(8) -0.003(6) 0.012(6) 0.011(6)
O9 0.057(8) 0.031(6) 0.036(7) -0.002(5) 0.018(6) -0.005(6)
O10 0.033(6) 0.056(8) 0.027(6) -0.009(6) 0.018(5) -0.003(6)
O11 0.039(7) 0.034(7) 0.040(7) 0.002(5) 0.014(6) 0.005(5)
O12 0.049(8) 0.062(9) 0.065(10) -0.019(7) 0.031(8) -0.012(7)
O13 0.054(9) 0.063(9) 0.037(8) -0.009(7) 0.007(7) -0.023(7)
O14 0.035(10) 0.043(10) 0.040(10) 0.000 0.018(8) 0.000
O15 0.095(10) 0.051(7) 0.033(7) -0.006(6) 0.048(7) -0.011(7)
O16 0.066(11) 0.088(13) 0.101(14) -0.031(11) 0.047(11) -0.013(9)
O17 0.049(11) 0.071(13) 0.035(10) 0.000 0.030(9) 0.000
O18 0.032(7) 0.114(13) 0.035(8) 0.007(8) 0.006(6) 0.007(8)
O19 0.043(8) 0.065(9) 0.045(8) -0.024(7) 0.007(6) -0.010(7)
O20 0.040(7) 0.056(8) 0.023(6) 0.003(6) 0.014(6) 0.000(6)
O21 0.030(7) 0.075(9) 0.029(7) 0.000(6) 0.004(5) 0.001(6)
O22 0.071(11) 0.086(12) 0.067(11) -0.009(9) 0.026(9) 0.013(9)
O23 0.072(11) 0.060(10) 0.072(11) -0.016(8) 0.016(9) 0.015(8)
O24 0.074(10) 0.066(9) 0.043(8) -0.008(7) 0.038(8) -0.018(8)
O25 0.047(8) 0.061(9) 0.045(8) 0.004(7) 0.020(7) 0.002(7)
O26 0.034(8) 0.117(15) 0.092(14) 0.033(12) -0.003(9) 0.018(9)
O27 0.020(9) 0.091(16) 0.062(14) 0.000 0.011(9) 0.000
O28 0.028(7) 0.108(13) 0.064(10) -0.001(9) 0.023(7) 0.013(8)
O29 0.070(11) 0.134(16) 0.026(8) -0.002(9) 0.027(8) -0.041(11)
O30 0.033(9) 0.069(12) 0.022(9) 0.000 0.005(7) 0.000
C1 0.017(13) 0.08(2) 0.052(19) 0.000 0.003(12) 0.000
C2 0.071(16) 0.089(17) 0.049(14) 0.000 0.046(13) 0.000
C3 0.08(3) 0.12(3) 0.05(2) 0.000 0.01(2) 0.000
C4 0.030(16) 0.16(4) 0.018(16) 0.000 -0.005(12) 0.000
C5 0.073(15) 0.047(12) 0.049(13) -0.019(10) 0.032(12) -0.032(11)
C6 0.077(15) 0.068(14) 0.020(9) -0.016(9) 0.020(10) -0.039(12)
C7 0.10(2) 0.064(15) 0.041(12) 0.020(11) 0.033(13) 0.021(14)
C8 0.093(19) 0.056(14) 0.061(15) -0.013(11) 0.054(15) -0.024(13)
N1 0.055(15) 0.092(19) 0.030(13) 0.000 0.027(12) 0.000
N2 0.045(15) 0.069(17) 0.09(2) 0.000 0.042(15) 0.000
N3 0.063(11) 0.049(10) 0.047(10) -0.002(8) 0.027(9) -0.016(8)
N4 0.12(2) 0.12(2) 0.11(2) 0.051(17) 0.060(17) 0.067(18)
N5 0.07(2) 0.16(3) 0.07(2) 0.000 0.050(18) 0.000
N6 0.11(3) 0.21(4) 0.018(14) 0.000 0.020(17) 0.000
N7 0.07(2) 0.042(18) 0.043(19) 0.017(15) 0.032(17) 0.020(16)
N8 0.05(2) 0.09(3) 0.08(3) 0.02(2) 0.05(2) 0.03(2)
O1W 0.08(2) 0.19(4) 0.08(3) 0.09(3) 0.07(2) 0.06(3)
O2W 0.06(2) 0.15(4) 0.09(3) 0.01(3) 0.01(2) 0.03(2)
O3W 0.04(3) 0.20(6) 0.07(3) 0.000 0.03(3) 0.000
O4W 0.23(6) 0.12(4) 0.10(3) 0.02(3) 0.11(4) 0.07(4)
O5W 0.04(2) 0.10(4) 0.08(4) 0.000 -0.01(2) 0.000
O6W 0.02(2) 0.19(7) 0.18(7) 0.000 0.03(3) 0.000
O7W 0.06(3) 0.22(6) 0.12(4) 0.09(4) 0.02(2) 0.08(3)
O8W 0.09(5) 0.11(6) 0.04(4) 0.01(4) 0.03(4) 0.00(4)

loop_
_atom_type_symbol
_atom_type_description
_atom_type_scat_dispersion_real
_atom_type_scat_dispersion_imag
_atom_type_scat_source
C C 0.0033 0.0016 'International Tables Vol C Tables 4.2.6.8 and 6.1.1.4'
H H 0.0000 0.0000 'International Tables Vol C Tables 4.2.6.8 and 6.1.1.4'
N N 0.0061 0.0033 'International Tables Vol C Tables 4.2.6.8 and 6.1.1.4'
O O 0.0106 0.0060 'International Tables Vol C Tables 4.2.6.8 and 6.1.1.4'
P P 0.1023 0.0942 'International Tables Vol C Tables 4.2.6.8 and 6.1.1.4'
Mo Mo -1.6832 0.6857 'International Tables Vol C Tables 4.2.6.8 and 6.1.1.4'

loop_
_geom_angle_atom_site_label_1
_geom_angle_atom_site_label_2
_geom_angle_atom_site_label_3
_geom_angle
_geom_angle_site_symmetry_1
_geom_angle_site_symmetry_3
O2 Mo1 O1 104.8(6) . .
O2 Mo1 O5 102.0(6) . .
O1 Mo1 O5 99.6(6) . .
O2 Mo1 O3 98.4(7) . .
O1 Mo1 O3 95.1(6) . .
O5 Mo1 O3 150.8(5) . .
O2 Mo1 O4 86.7(5) . .
O1 Mo1 O4 168.4(5) . .
O5 Mo1 O4 78.7(5) . .
O3 Mo1 O4 81.9(6) . .
O2 Mo1 O6 165.4(6) . .
O1 Mo1 O6 88.1(5) . .
O5 Mo1 O6 82.0(5) . .
O3 Mo1 O6 73.3(5) . .
O4 Mo1 O6 80.3(5) . .
O7 Mo2 O8 104.9(7) . .
O7 Mo2 O5 101.8(7) . .
O8 Mo2 O5 98.9(5) . .
O7 Mo2 O9 98.5(7) . .
O8 Mo2 O9 96.5(5) . .
O5 Mo2 O9 150.3(5) . .
O7 Mo2 O10 84.8(6) . .
O8 Mo2 O10 170.3(5) . .
O5 Mo2 O10 78.3(5) . .
O9 Mo2 O10 82.2(5) . .
O7 Mo2 O11 163.4(6) . .
O8 Mo2 O11 89.7(5) . .
O5 Mo2 O11 83.2(5) . .
O9 Mo2 O11 71.6(5) . .
O10 Mo2 O11 80.8(4) . .
O13 Mo3 O12 103.9(7) . .
O13 Mo3 O14 101.9(7) . .
O12 Mo3 O14 98.6(7) . .
O13 Mo3 O9 99.9(6) . .
O12 Mo3 O9 96.3(6) . .
O14 Mo3 O9 149.7(6) . .
O13 Mo3 O15 85.2(6) . .
O12 Mo3 O15 170.8(6) . .
O14 Mo3 O15 78.3(6) . .
O9 Mo3 O15 82.8(5) . .
O13 Mo3 O11 164.1(6) . .
O12 Mo3 O11 90.7(6) . .
O14 Mo3 O11 81.7(6) . .
O9 Mo3 O11 71.8(5) . .
O15 Mo3 O11 80.3(5) . .
O18 Mo4 O16 103.7(8) . .
O18 Mo4 O17 97.7(7) . .
O16 Mo4 O17 102.3(8) . .
O18 Mo4 O19 95.2(7) . .
O16 Mo4 O19 100.6(8) . .
O17 Mo4 O19 150.1(7) . .
O18 Mo4 O20 169.9(6) . .
O16 Mo4 O20 86.2(7) . .
O17 Mo4 O20 78.3(6) . .
O19 Mo4 O20 84.3(5) . .
O18 Mo4 O21 90.8(6) . .
O16 Mo4 O21 164.0(7) . .
O17 Mo4 O21 82.1(7) . .
O19 Mo4 O21 70.9(5) . .
O20 Mo4 O21 79.6(4) . .
O22 Mo5 O23 102.9(8) . .
O22 Mo5 O25 98.0(7) . .
O23 Mo5 O25 99.2(7) . .
O22 Mo5 O19 97.2(7) . .
O23 Mo5 O19 101.8(7) . .
O25 Mo5 O19 150.5(6) . .
O22 Mo5 O24 170.1(7) . .
O23 Mo5 O24 86.2(7) . .
O25 Mo5 O24 76.5(5) . .
O19 Mo5 O24 84.5(6) . .
O22 Mo5 O21 90.5(7) . .
O23 Mo5 O21 165.9(7) . .
O25 Mo5 O21 83.1(5) . .
O19 Mo5 O21 71.7(5) . .
O24 Mo5 O21 80.8(5) . .
O26 Mo6 O28 104.1(9) . .
O26 Mo6 O25 100.1(8) . .
O28 Mo6 O25 99.8(7) . .
O26 Mo6 O27 99.2(8) . .
O28 Mo6 O27 96.5(8) . .
O25 Mo6 O27 150.8(7) . .
O26 Mo6 O29 86.4(9) . .
O28 Mo6 O29 169.4(7) . .
O25 Mo6 O29 78.7(6) . .
O27 Mo6 O29 80.8(8) . .
O26 Mo6 O30 166.8(8) . .
O28 Mo6 O30 87.6(6) . .
O25 Mo6 O30 83.5(5) . .
O27 Mo6 O30 73.2(5) . .
O29 Mo6 O30 81.8(6) . .
O6 P1 O11 112.7(6) . .
O6 P1 O11 112.7(6) . 4_565
O11 P1 O11 110.0(10) . 4_565
O21 P2 O21 111.0(11) . 4_565
O21 P2 O30 110.8(6) . .
O21 P2 O30 110.8(6) 4_565 .
Mo1 O3 Mo1 121.2(8) . 4_565
C1 O4 Mo1 129.1(12) . .
Mo2 O5 Mo1 144.1(7) . .
P1 O6 Mo1 130.3(4) . 4_565
P1 O6 Mo1 130.3(4) . .
Mo1 O6 Mo1 92.0(6) 4_565 .
Mo3 O9 Mo2 122.7(6) . .
C5 O10 Mo2 129.3(10) . .
P1 O11 Mo2 130.1(7) . .
P1 O11 Mo3 131.8(7) . .
Mo2 O11 Mo3 93.4(4) . .
Mo3 O14 Mo3 139.3(10) 4_565 .
C5 O15 Mo3 130.6(12) . .
Mo4 O17 Mo4 146.4(9) 4_565 .
Mo4 O19 Mo5 124.3(7) . .
C8 O20 Mo4 131.7(11) . .
P2 O21 Mo5 130.4(7) . .
P2 O21 Mo4 129.8(8) . .
Mo5 O21 Mo4 92.4(5) . .
C8 O24 Mo5 128.4(13) . .
Mo6 O25 Mo5 144.0(8) . .
Mo6 O27 Mo6 120.2(9) . 4_565
C4 O29 Mo6 130.5(15) . .
P2 O30 Mo6 129.0(5) . 4_565
P2 O30 Mo6 129.0(5) . .
Mo6 O30 Mo6 93.2(6) 4_565 .
O4 C1 O4 127(2) . 4_565
O4 C1 C2 116.3(10) . .
O4 C1 C2 116.3(10) 4_565 .
C3 C2 C1 112(2) . .
C3 C2 H2A 109.3 . .
C1 C2 H2A 109.3 . .
C3 C2 H2B 109.3 . .
C1 C2 H2B 109.3 . .
H2A C2 H2B 108.0 . .
C4 C3 C2 117(2) . .
C4 C3 H3A 108.1 . .
C2 C3 H3A 108.1 . .
C4 C3 H3B 108.1 . .
C2 C3 H3B 108.1 . .
H3A C3 H3B 107.3 . .
O29 C4 O29 125(2) 4_565 .
O29 C4 C3 117.1(12) 4_565 .
O29 C4 C3 117.1(12) . .
O15 C5 O10 126.4(14) . .
O15 C5 C6 120.7(19) . .
O10 C5 C6 112.9(17) . .
C7 C6 C5 113.6(17) . .
C7 C6 H6A 108.8 . .
C5 C6 H6A 108.8 . .
C7 C6 H6B 108.8 . .
C5 C6 H6B 108.8 . .
H6A C6 H6B 107.7 . .
C6 C7 C8 116.9(18) . .
C6 C7 H7A 108.1 . .
C8 C7 H7A 108.1 . .
C6 C7 H7B 108.1 . .
C8 C7 H7B 108.1 . .
H7A C7 H7B 107.3 . .
O24 C8 O20 125.0(15) . .
O24 C8 C7 119(2) . .
O20 C8 C7 115.5(19) . .

loop_
_geom_bond_atom_site_label_1
_geom_bond_atom_site_label_2
_geom_bond_distance
_geom_bond_site_symmetry_2
Mo1 O2 1.707(13) .
Mo1 O1 1.721(13) .
Mo1 O5 1.895(12) .
Mo1 O3 1.934(8) .
Mo1 O4 2.257(11) .
Mo1 O6 2.341(11) .
Mo2 O7 1.702(14) .
Mo2 O8 1.769(13) .
Mo2 O5 1.890(12) .
Mo2 O9 1.951(13) .
Mo2 O10 2.233(11) .
Mo2 O11 2.317(11) .
Mo3 O13 1.706(13) .
Mo3 O12 1.721(14) .
Mo3 O14 1.904(6) .
Mo3 O9 1.909(12) .
Mo3 O15 2.220(12) .
Mo3 O11 2.337(12) .
Mo4 O18 1.743(14) .
Mo4 O16 1.744(16) .
Mo4 O17 1.890(5) .
Mo4 O19 1.897(15) .
Mo4 O20 2.194(12) .
Mo4 O21 2.355(12) .
Mo5 O22 1.718(17) .
Mo5 O23 1.721(17) .
Mo5 O25 1.911(14) .
Mo5 O19 1.912(13) .
Mo5 O24 2.242(13) .
Mo5 O21 2.310(14) .
Mo6 O26 1.697(15) .
Mo6 O28 1.735(15) .
Mo6 O25 1.886(14) .
Mo6 O27 1.937(9) .
Mo6 O29 2.245(15) .
Mo6 O30 2.311(12) .
P1 O6 1.506(17) .
P1 O11 1.511(13) .
P1 O11 1.511(12) 4_565
P2 O21 1.519(14) .
P2 O21 1.519(14) 4_565
P2 O30 1.558(18) .
O3 Mo1 1.934(8) 4_565
O4 C1 1.333(16) .
O6 Mo1 2.341(11) 4_565
O10 C5 1.35(3) .
O14 Mo3 1.904(6) 4_565
O15 C5 1.31(3) .
O17 Mo4 1.890(5) 4_565
O20 C8 1.34(3) .
O24 C8 1.34(3) .
O27 Mo6 1.937(9) 4_565
O29 C4 1.32(2) .
O30 Mo6 2.311(12) 4_565
C1 O4 1.333(16) 4_565
C1 C2 1.474(10) .
C2 C3 1.474(10) .
C2 H2A 0.9700 .
C2 H2B 0.9700 .
C3 C4 1.474(10) .
C3 H3A 0.9700 .
C3 H3B 0.9700 .
C4 O29 1.32(2) 4_565
C5 C6 1.482(10) .
C6 C7 1.476(10) .
C6 H6A 0.9700 .
C6 H6B 0.9700 .
C7 C8 1.477(10) .
C7 H7A 0.9700 .
C7 H7B 0.9700 .
